data_9012371
loop_
_publ_author_name
'Pushcharovsky, D. Y.'
'Rastsvetaeva, R. K.'
'Sarp, H.'

_publ_section_title
;
 Crystal structure of deloryite, Cu4(UO2)[Mo2O8](OH)6
;
_journal_name_full 'Journal of Alloys and Compounds'
_journal_page_first 23
_journal_page_last 26
_journal_paper_doi 10.1016/0925-8388(96)02271-2
_journal_volume 239
_journal_year 1996
_chemical_compound_source 'Cap Garonne mine, Var, France'
_chemical_formula_sum 'Cu4 H6 Mo2 O16 U'
_chemical_name_mineral Deloryite
_space_group_IT_number 12
_symmetry_space_group_name_Hall '-C 2y'
_symmetry_space_group_name_H-M 'C 1 2/m 1'
_cell_angle_alpha 90
_cell_angle_beta 104.18
_cell_angle_gamma 90
_cell_formula_units_Z 2
_cell_length_a 19.94
_cell_length_b 6.116
_cell_length_c 5.520
_cell_volume 652.670
_database_code_amcsd 0012779
_exptl_crystal_density_diffrn 4.814
_cod_original_formula_sum 'Cu4 U Mo2 O16 H6'
_cod_database_code 9012371

loop_
_space_group_symop_operation_xyz
x,y,z
1/2+x,1/2+y,z
x,-y,z
1/2+x,1/2-y,z
-x,y,-z
1/2-x,1/2+y,-z
-x,-y,-z
1/2-x,1/2-y,-z

loop_
_atom_site_label
_atom_site_fract_x
_atom_site_fract_y
_atom_site_fract_z
_atom_site_U_iso_or_equiv
_atom_site_type_symbol
_atom_site_attached_hydrogens
Cu1 0.24970 0.00000 0.50500 0.00671 Cu 0
Cu2 0.25000 0.25000 0.00000 0.00937 Cu 0
U 0.00000 0.00000 0.00000 0.02356 U 0
Mo 0.41880 0.00000 0.29750 0.01444 Mo 0
O1 0.06600 0.00000 0.28900 0.02280 O 0
O2 0.32200 0.00000 0.25400 0.02913 O 0
O3 0.43300 0.25000 0.14600 0.02406 O 0
O4 0.44800 0.00000 0.61700 0.01520 O 0
O-H1 0.19800 0.00000 0.83100 0.01773 O 1
O-H2 0.20300 0.25000 0.28100 0.01267 O 1

loop_
_cod_changelog_entry_id
_cod_changelog_entry_author
_cod_changelog_entry_date
_cod_changelog_entry_text
1
;cod-tools version 3.8.0
Id: cif_guess_AMCSD_atom_types 9574 2023-05-10 09:00:05Z saulius
;
2023-05-10T18:54:00+03:00
;Derived atom types and hydrogen counts
from atom names that follow the AMCSD naming convention
(Wat == water, O-H == hydroxyl).
;

loop_
_cod_related_entry_id
_cod_related_entry_database
_cod_related_entry_code
1 AMCSD 0012779
